data_2311666
loop_
_publ_author_name
'Gholivand, Khodayar'
'Molaei, Foroogh'
'Hosseini, Mahdieh'

_publ_section_title
;
 Phosphoramides bearing isoxazole derivative: spectroscopic and structural
 characterization, study of hydrogen-bonding interactions and two
 lanthanide complexes (LnIII = Ce and Eu).
;
_journal_issue 'Pt 2'
_journal_name_full 'Acta crystallographica Section B, Structural science, crystal engineering and materials'
_journal_page_first 176
_journal_page_last 185
_journal_paper_doi 10.1107/S2052520615003297
_journal_volume 71
_journal_year 2015
_chemical_formula_moiety 'C14 H15 N4 O4 P'
_chemical_formula_sum 'C14 H15 N4 O4 P'
_chemical_formula_weight 334.27
_space_group_IT_number 2
_space_group_name_Hall '-P 1'
_space_group_name_H-M_alt 'P -1'
_symmetry_cell_setting triclinic
_symmetry_space_group_name_Hall '-P 1'
_symmetry_space_group_name_H-M 'P -1'
_atom_sites_solution_hydrogens mixed
_atom_sites_solution_primary direct
_atom_sites_solution_secondary difmap
_audit_creation_method SHELXL-97
_cell_angle_alpha 89.96(4)
_cell_angle_beta 84.78(3)
_cell_angle_gamma 80.54(2)
_cell_formula_units_Z 4
_cell_length_a 9.2849(19)
_cell_length_b 10.835(2)
_cell_length_c 15.295(3)
_cell_measurement_reflns_used 1098
_cell_measurement_temperature 100(2)
_cell_measurement_theta_max 28
_cell_measurement_theta_min 3
_cell_volume 1511.3(5)
_computing_cell_refinement 'Bruker SAINT'
_computing_data_collection 'Bruker APEX II'
_computing_data_reduction 'Bruker SAINT'
_computing_molecular_graphics 'Bruker SHELXTL'
_computing_publication_material 'Bruker SHELXTL'
_computing_structure_refinement 'SHELXL-97 (Sheldrick, 1997)'
_computing_structure_solution 'SHELXS-97 (Sheldrick, 1997)'
_diffrn_ambient_temperature 100(2)
_diffrn_measured_fraction_theta_full 0.981
_diffrn_measured_fraction_theta_max 0.981
_diffrn_measurement_device_type 'Bruker APEX II CCD area detector'
_diffrn_measurement_method 'omega scans'
_diffrn_radiation_monochromator graphite
_diffrn_radiation_source 'fine-focus sealed tube'
_diffrn_radiation_type MoK\a
_diffrn_radiation_wavelength 0.71073
_diffrn_reflns_av_R_equivalents 0.0654
_diffrn_reflns_av_sigmaI/netI 0.0840
_diffrn_reflns_limit_h_max 12
_diffrn_reflns_limit_h_min -12
_diffrn_reflns_limit_k_max 14
_diffrn_reflns_limit_k_min -14
_diffrn_reflns_limit_l_max 20
_diffrn_reflns_limit_l_min 0
_diffrn_reflns_number 7171
_diffrn_reflns_theta_full 28.00
_diffrn_reflns_theta_max 28.00
_diffrn_reflns_theta_min 1.34
_exptl_absorpt_coefficient_mu 0.209
_exptl_absorpt_correction_T_max 0.986
_exptl_absorpt_correction_T_min 0.934
_exptl_absorpt_correction_type multi-scan
_exptl_absorpt_process_details TWINABS
_exptl_crystal_colour colorless
_exptl_crystal_density_diffrn 1.469
_exptl_crystal_density_method 'not measured'
_exptl_crystal_description needle
_exptl_crystal_F_000 696
_exptl_crystal_size_max 0.33
_exptl_crystal_size_mid 0.13
_exptl_crystal_size_min 0.07
_refine_diff_density_max 1.156
_refine_diff_density_min -0.650
_refine_ls_extinction_method none
_refine_ls_goodness_of_fit_ref 1.094
_refine_ls_hydrogen_treatment constr
_refine_ls_matrix_type full
_refine_ls_number_parameters 423
_refine_ls_number_reflns 7171
_refine_ls_number_restraints 12
_refine_ls_restrained_S_all 1.094
_refine_ls_R_factor_all 0.1532
_refine_ls_R_factor_gt 0.0976
_refine_ls_shift/su_max 0.000
_refine_ls_shift/su_mean 0.000
_refine_ls_structure_factor_coef Fsqd
_refine_ls_weighting_details 'calc w=1/[\s^2^(Fo^2^)+(0.0100P)^2^+11.7247P] where P=(Fo^2^+2Fc^2^)/3'
_refine_ls_weighting_scheme calc
_refine_ls_wR_factor_gt 0.1781
_refine_ls_wR_factor_ref 0.1951
_reflns_number_gt 4896
_reflns_number_total 7171
_reflns_threshold_expression I>2\s(I)
_cod_data_source_file eb5037sup1.cif
_cod_data_source_block m71
_cod_original_cell_volume 1511.4(5)
_cod_database_code 2311666

loop_
_symmetry_equiv_pos_as_xyz
'x, y, z'
'-x, -y, -z'

loop_
_atom_site_type_symbol
_atom_site_label
_atom_site_fract_x
_atom_site_fract_y
_atom_site_fract_z
_atom_site_U_iso_or_equiv
_atom_site_adp_type
_atom_site_calc_flag
_atom_site_refinement_flags
_atom_site_occupancy
_atom_site_symmetry_multiplicity
P P1 0.11291(13) 0.94793(11) 0.78152(8) 0.0110(2) Uani d . 1 1
P P2 0.12521(13) 0.45070(11) 0.71535(8) 0.0113(2) Uani d . 1 1
O O1 0.1509(4) 1.0574(3) 0.7323(2) 0.0148(7) Uani d . 1 1
O O1A 0.1527(4) 0.5625(3) 0.7612(2) 0.0151(7) Uani d . 1 1
O O2 0.2331(3) 0.8756(3) 0.8384(2) 0.0141(7) Uani d . 1 1
O O2A 0.2579(4) 0.3794(3) 0.6539(2) 0.0154(7) Uani d . 1 1
O O3 -0.1734(4) 0.7672(3) 0.9800(2) 0.0193(7) Uani d . 1 1
O O3A -0.1791(4) 0.3037(3) 0.9516(2) 0.0163(7) Uani d . 1 1
O O4 -0.1429(4) 0.7990(3) 0.5553(2) 0.0165(7) Uani d . 1 1
O O4A -0.1702(4) 0.2642(3) 0.5575(2) 0.0178(7) Uani d . 1 1
N N1 -0.0242(4) 0.9941(4) 0.8531(3) 0.0142(8) Uani d . 1 1
H H1N -0.0484 1.0789 0.8552 0.038(18) Uiso d R 1 1
N N1A 0.0837(4) 0.3358(3) 0.7802(2) 0.0126(8) Uani d . 1 1
H H1NA 0.0968 0.2570 0.7571 0.033(17) Uiso d R 1 1
N N2 -0.0717(5) 0.8003(4) 0.9130(3) 0.0186(9) Uani d . 1 1
N N2A -0.0819(4) 0.2579(4) 0.8791(3) 0.0156(8) Uani d . 1 1
N N3 0.0797(4) 0.8327(3) 0.7202(2) 0.0117(8) Uani d . 1 1
H H3N 0.0988 0.7536 0.7412 0.032(17) Uiso d R 1 1
N N3A -0.0032(4) 0.4925(4) 0.6504(2) 0.0131(8) Uani d . 1 1
H H3NA -0.0162 0.5758 0.6386 0.033(17) Uiso d R 1 1
N N4 -0.0504(4) 0.7523(4) 0.6191(3) 0.0151(8) Uani d . 1 1
N N4A -0.0664(4) 0.2979(4) 0.6119(3) 0.0146(8) Uani d . 1 1
C C1 -0.1008(5) 0.9232(4) 0.9104(3) 0.0140(9) Uani d . 1 1
C C1A -0.0217(5) 0.3537(4) 0.8502(3) 0.0127(9) Uani d U 1 1
C C2 -0.2159(5) 0.9740(5) 0.9727(3) 0.0178(10) Uani d . 1 1
H H2A -0.2555 1.0597 0.9835 0.021 Uiso calc R 1 1
C C2A -0.0769(5) 0.4648(4) 0.8999(3) 0.0127(9) Uani d . 1 1
H H2AA -0.0528 0.5461 0.8913 0.015 Uiso calc R 1 1
C C3 -0.2576(5) 0.8732(5) 1.0136(3) 0.0177(10) Uani d . 1 1
C C3A -0.1717(5) 0.4269(4) 0.9624(3) 0.0134(9) Uani d U 1 1
C C4 -0.3696(6) 0.8569(5) 1.0854(3) 0.0253(12) Uani d . 1 1
H H4A -0.4286 0.9384 1.1020 0.038 Uiso calc R 1 1
H H4B -0.3215 0.8208 1.1361 0.038 Uiso calc R 1 1
H H4C -0.4332 0.8008 1.0657 0.038 Uiso calc R 1 1
C C4A -0.2644(5) 0.4900(4) 1.0382(3) 0.0168(10) Uani d . 1 1
H H4AA -0.2421 0.4439 1.0918 0.025 Uiso calc R 1 1
H H4AB -0.3680 0.4924 1.0291 0.025 Uiso calc R 1 1
H H4AC -0.2448 0.5756 1.0440 0.025 Uiso calc R 1 1
C C5 -0.0129(5) 0.8509(4) 0.6547(3) 0.0118(9) Uani d . 1 1
C C5A -0.0817(5) 0.4207(4) 0.6049(3) 0.0125(9) Uani d . 1 1
C C6 -0.0790(5) 0.9645(4) 0.6176(3) 0.0148(9) Uani d . 1 1
H H6A -0.0693 1.0477 0.6324 0.018 Uiso calc R 1 1
C C6A -0.1891(5) 0.4711(4) 0.5491(3) 0.0150(9) Uani d . 1 1
H H6AA -0.2188 0.5560 0.5343 0.018 Uiso calc R 1 1
C C7 -0.1579(5) 0.9266(4) 0.5568(3) 0.0150(9) Uani d . 1 1
C C7A -0.2391(5) 0.3692(4) 0.5220(3) 0.0158(10) Uani d . 1 1
C C8 -0.2553(6) 0.9912(5) 0.4931(3) 0.0209(11) Uani d . 1 1
H H8A -0.2616 1.0820 0.4998 0.031 Uiso calc R 1 1
H H8B -0.3534 0.9690 0.5044 0.031 Uiso calc R 1 1
H H8C -0.2152 0.9654 0.4332 0.031 Uiso calc R 1 1
C C8A -0.3516(6) 0.3516(5) 0.4626(3) 0.0209(11) Uani d . 1 1
H H8AA -0.3970 0.4333 0.4420 0.031 Uiso calc R 1 1
H H8AB -0.4268 0.3106 0.4943 0.031 Uiso calc R 1 1
H H8AC -0.3054 0.2993 0.4122 0.031 Uiso calc R 1 1
C C9 0.3740(5) 0.8192(4) 0.8088(3) 0.0132(9) Uani d . 1 1
C C9A 0.3917(5) 0.3273(5) 0.6881(3) 0.0162(10) Uani d . 1 1
C C10 0.4527(6) 0.7528(4) 0.8705(3) 0.0178(10) Uani d . 1 1
H H10A 0.4094 0.7470 0.9288 0.021 Uiso calc R 1 1
C C10A 0.4747(6) 0.4042(5) 0.7255(3) 0.0201(10) Uani d . 1 1
H H10B 0.4428 0.4919 0.7308 0.024 Uiso calc R 1 1
C C11 0.5941(6) 0.6948(5) 0.8474(4) 0.0246(12) Uani d . 1 1
H H11A 0.6494 0.6493 0.8898 0.030 Uiso calc R 1 1
C C11A 0.6066(6) 0.3484(5) 0.7548(4) 0.0239(11) Uani d . 1 1
H H11B 0.6662 0.3986 0.7810 0.029 Uiso calc R 1 1
C C12 0.6553(6) 0.7028(5) 0.7628(4) 0.0260(12) Uani d . 1 1
H H12A 0.7531 0.6628 0.7467 0.031 Uiso calc R 1 1
C C12A 0.6526(6) 0.2201(5) 0.7465(3) 0.0218(11) Uani d . 1 1
H H12B 0.7435 0.1833 0.7665 0.026 Uiso calc R 1 1
C C13 0.5752(6) 0.7690(5) 0.7010(4) 0.0260(12) Uani d . 1 1
H H13A 0.6176 0.7730 0.6424 0.031 Uiso calc R 1 1
C C13A 0.5661(6) 0.1459(5) 0.7091(3) 0.0219(11) Uani d . 1 1
H H13B 0.5973 0.0579 0.7042 0.026 Uiso calc R 1 1
C C14 0.4334(6) 0.8293(5) 0.7241(3) 0.0187(10) Uani d . 1 1
H H14A 0.3786 0.8765 0.6824 0.022 Uiso calc R 1 1
C C14A 0.4352(5) 0.1989(5) 0.6791(3) 0.0178(10) Uani d . 1 1
H H14B 0.3758 0.1486 0.6528 0.021 Uiso calc R 1 1

loop_
_atom_site_aniso_label
_atom_site_aniso_U_11
_atom_site_aniso_U_22
_atom_site_aniso_U_33
_atom_site_aniso_U_12
_atom_site_aniso_U_13
_atom_site_aniso_U_23
P1 0.0138(6) 0.0083(5) 0.0111(5) 0.0009(4) -0.0072(4) 0.0015(4)
P2 0.0147(6) 0.0089(5) 0.0104(5) 0.0003(4) -0.0061(4) 0.0016(4)
O1 0.0221(18) 0.0101(15) 0.0126(16) -0.0011(13) -0.0057(13) 0.0007(12)
O1A 0.0187(17) 0.0110(16) 0.0160(17) -0.0015(13) -0.0062(13) 0.0001(13)
O2 0.0140(16) 0.0153(16) 0.0110(15) 0.0060(13) -0.0060(13) 0.0006(12)
O2A 0.0188(17) 0.0141(16) 0.0132(16) -0.0011(13) -0.0042(13) 0.0009(13)
O3 0.0200(18) 0.0135(17) 0.0233(19) -0.0012(14) 0.0012(15) 0.0035(14)
O3A 0.0223(18) 0.0099(16) 0.0167(17) -0.0023(13) -0.0022(14) 0.0004(13)
O4 0.0203(17) 0.0146(17) 0.0166(17) -0.0037(13) -0.0116(14) 0.0027(13)
O4A 0.0268(19) 0.0122(16) 0.0169(17) -0.0051(14) -0.0110(14) 0.0022(13)
N1 0.020(2) 0.0063(18) 0.016(2) -0.0001(15) -0.0030(16) 0.0003(15)
N1A 0.020(2) 0.0062(18) 0.0103(18) 0.0015(15) -0.0033(15) 0.0003(14)
N2 0.023(2) 0.013(2) 0.019(2) -0.0004(17) -0.0005(17) 0.0053(16)
N2A 0.018(2) 0.0130(19) 0.015(2) -0.0004(16) -0.0020(16) 0.0000(15)
N3 0.0172(19) 0.0066(18) 0.0119(18) 0.0002(15) -0.0089(15) 0.0033(14)
N3A 0.0167(19) 0.0094(18) 0.0139(19) -0.0008(15) -0.0082(15) 0.0022(15)
N4 0.019(2) 0.0110(19) 0.016(2) 0.0014(16) -0.0102(16) 0.0026(15)
N4A 0.019(2) 0.0108(19) 0.016(2) -0.0030(15) -0.0124(16) 0.0008(15)
C1 0.016(2) 0.010(2) 0.015(2) 0.0019(17) -0.0069(18) 0.0015(17)
C1A 0.015(2) 0.011(2) 0.013(2) 0.0014(17) -0.0102(17) 0.0029(16)
C2 0.022(3) 0.015(2) 0.015(2) -0.0001(19) -0.0011(19) -0.0011(18)
C2A 0.015(2) 0.010(2) 0.013(2) 0.0029(17) -0.0081(18) -0.0003(17)
C3 0.019(2) 0.017(2) 0.017(2) -0.0019(19) -0.0042(19) -0.0019(19)
C3A 0.013(2) 0.010(2) 0.018(2) 0.0019(17) -0.0113(18) 0.0020(17)
C4 0.032(3) 0.025(3) 0.018(3) -0.003(2) -0.001(2) 0.006(2)
C4A 0.020(2) 0.013(2) 0.017(2) -0.0014(19) -0.0035(19) 0.0022(18)
C5 0.012(2) 0.009(2) 0.013(2) 0.0014(16) -0.0016(17) 0.0020(17)
C5A 0.012(2) 0.015(2) 0.010(2) 0.0003(17) -0.0045(17) 0.0010(17)
C6 0.019(2) 0.010(2) 0.016(2) 0.0005(18) -0.0086(19) 0.0026(17)
C6A 0.018(2) 0.013(2) 0.013(2) 0.0010(18) -0.0025(18) 0.0018(17)
C7 0.018(2) 0.013(2) 0.014(2) -0.0004(18) -0.0057(19) 0.0011(17)
C7A 0.020(2) 0.017(2) 0.010(2) -0.0007(19) -0.0068(18) 0.0017(17)
C8 0.026(3) 0.016(2) 0.022(3) 0.000(2) -0.017(2) 0.002(2)
C8A 0.025(3) 0.017(2) 0.022(3) -0.004(2) -0.010(2) 0.002(2)
C9 0.008(2) 0.012(2) 0.020(2) -0.0001(17) -0.0093(18) -0.0011(18)
C9A 0.016(2) 0.018(2) 0.013(2) -0.0002(19) -0.0017(18) 0.0000(18)
C10 0.024(3) 0.016(2) 0.015(2) -0.0032(19) -0.008(2) 0.0027(18)
C10A 0.025(3) 0.017(2) 0.019(2) -0.005(2) -0.006(2) -0.0016(19)
C11 0.021(3) 0.022(3) 0.030(3) 0.002(2) -0.010(2) 0.006(2)
C11A 0.020(3) 0.029(3) 0.026(3) -0.007(2) -0.011(2) -0.003(2)
C12 0.021(3) 0.019(3) 0.037(3) 0.001(2) -0.005(2) 0.000(2)
C12A 0.015(2) 0.026(3) 0.023(3) 0.000(2) -0.005(2) 0.003(2)
C13 0.026(3) 0.027(3) 0.024(3) -0.005(2) 0.003(2) 0.002(2)
C13A 0.021(3) 0.020(3) 0.024(3) 0.001(2) -0.005(2) 0.000(2)
C14 0.022(3) 0.018(2) 0.017(2) -0.002(2) -0.006(2) 0.0032(19)
C14A 0.017(2) 0.020(2) 0.017(2) -0.0060(19) 0.0009(19) -0.0036(19)

loop_
_atom_type_symbol
_atom_type_description
_atom_type_scat_dispersion_real
_atom_type_scat_dispersion_imag
_atom_type_scat_source
C C 0.0033 0.0016 'International Tables Vol C Tables 4.2.6.8 and 6.1.1.4'
H H 0.0000 0.0000 'International Tables Vol C Tables 4.2.6.8 and 6.1.1.4'
N N 0.0061 0.0033 'International Tables Vol C Tables 4.2.6.8 and 6.1.1.4'
O O 0.0106 0.0060 'International Tables Vol C Tables 4.2.6.8 and 6.1.1.4'
P P 0.1023 0.0942 'International Tables Vol C Tables 4.2.6.8 and 6.1.1.4'

loop_
_geom_angle_atom_site_label_1
_geom_angle_atom_site_label_2
_geom_angle_atom_site_label_3
_geom_angle
O1 P1 O2 117.1(2)
O1 P1 N1 109.0(2)
O2 P1 N1 103.46(19)
O1 P1 N3 114.91(19)
O2 P1 N3 100.85(18)
N1 P1 N3 110.8(2)
O1A P2 O2A 116.0(2)
O1A P2 N3A 108.7(2)
O2A P2 N3A 104.71(19)
O1A P2 N1A 115.2(2)
O2A P2 N1A 101.09(19)
N3A P2 N1A 110.5(2)
C9 O2 P1 127.1(3)
C9A O2A P2 121.1(3)
C3 O3 N2 108.4(4)
C3A O3A N2A 107.9(3)
C7 O4 N4 108.3(3)
C7A O4A N4A 108.5(3)
C1 N1 P1 129.0(3)
C1 N1 H1N 119.2
P1 N1 H1N 111.8
C1A N1A P2 123.4(3)
C1A N1A H1NA 112.6
P2 N1A H1NA 118.3
C1 N2 O3 104.8(4)
C1A N2A O3A 105.5(4)
C5 N3 P1 122.9(3)
C5 N3 H3N 116.5
P1 N3 H3N 117.8
C5A N3A P2 130.2(3)
C5A N3A H3NA 116.6
P2 N3A H3NA 112.9
C5 N4 O4 105.4(3)
C5A N4A O4A 103.6(3)
N2 C1 N1 123.3(4)
N2 C1 C2 112.5(4)
N1 C1 C2 124.2(4)
N2A C1A N1A 118.9(4)
N2A C1A C2A 112.4(4)
N1A C1A C2A 128.8(4)
C3 C2 C1 104.3(4)
C3 C2 H2A 127.8
C1 C2 H2A 127.8
C3A C2A C1A 103.2(4)
C3A C2A H2AA 128.4
C1A C2A H2AA 128.4
O3 C3 C2 110.0(4)
O3 C3 C4 116.1(4)
C2 C3 C4 133.9(5)
C2A C3A O3A 110.9(4)
C2A C3A C4A 133.7(4)
O3A C3A C4A 115.4(4)
C3 C4 H4A 109.5
C3 C4 H4B 109.5
H4A C4 H4B 109.5
C3 C4 H4C 109.5
H4A C4 H4C 109.5
H4B C4 H4C 109.5
C3A C4A H4AA 109.5
C3A C4A H4AB 109.5
H4AA C4A H4AB 109.5
C3A C4A H4AC 109.5
H4AA C4A H4AC 109.5
H4AB C4A H4AC 109.5
N4 C5 N3 118.2(4)
N4 C5 C6 112.2(4)
N3 C5 C6 129.6(4)
N4A C5A N3A 122.7(4)
N4A C5A C6A 113.7(4)
N3A C5A C6A 123.6(4)
C7 C6 C5 103.8(4)
C7 C6 H6A 128.1
C5 C6 H6A 128.1
C7A C6A C5A 103.0(4)
C7A C6A H6AA 128.5
C5A C6A H6AA 128.5
C6 C7 O4 110.3(4)
C6 C7 C8 134.6(5)
O4 C7 C8 115.1(4)
C6A C7A O4A 111.2(4)
C6A C7A C8A 132.8(4)
O4A C7A C8A 115.9(4)
C7 C8 H8A 109.5
C7 C8 H8B 109.5
H8A C8 H8B 109.5
C7 C8 H8C 109.5
H8A C8 H8C 109.5
H8B C8 H8C 109.5
C7A C8A H8AA 109.5
C7A C8A H8AB 109.5
H8AA C8A H8AB 109.5
C7A C8A H8AC 109.5
H8AA C8A H8AC 109.5
H8AB C8A H8AC 109.5
C14 C9 C10 121.5(4)
C14 C9 O2 122.9(4)
C10 C9 O2 115.6(4)
C10A C9A C14A 122.7(5)
C10A C9A O2A 120.2(4)
C14A C9A O2A 117.1(4)
C11 C10 C9 119.7(5)
C11 C10 H10A 120.2
C9 C10 H10A 120.2
C9A C10A C11A 117.5(5)
C9A C10A H10B 121.3
C11A C10A H10B 121.3
C12 C11 C10 119.7(5)
C12 C11 H11A 120.1
C10 C11 H11A 120.1
C10A C11A C12A 120.9(5)
C10A C11A H11B 119.6
C12A C11A H11B 119.6
C11 C12 C13 120.3(5)
C11 C12 H12A 119.9
C13 C12 H12A 119.9
C13A C12A C11A 120.1(5)
C13A C12A H12B 119.9
C11A C12A H12B 119.9
C12 C13 C14 120.3(5)
C12 C13 H13A 119.8
C14 C13 H13A 119.8
C14A C13A C12A 120.2(5)
C14A C13A H13B 119.9
C12A C13A H13B 119.9
C9 C14 C13 118.4(5)
C9 C14 H14A 120.8
C13 C14 H14A 120.8
C13A C14A C9A 118.7(5)
C13A C14A H14B 120.7
C9A C14A H14B 120.7

loop_
_geom_bond_atom_site_label_1
_geom_bond_atom_site_label_2
_geom_bond_distance
P1 O1 1.479(3)
P1 O2 1.583(3)
P1 N1 1.615(4)
P1 N3 1.647(4)
P2 O1A 1.470(3)
P2 O2A 1.574(4)
P2 N3A 1.628(4)
P2 N1A 1.664(4)
O2 C9 1.385(5)
O2A C9A 1.422(6)
O3 C3 1.351(6)
O3 N2 1.416(5)
O3A C3A 1.359(5)
O3A N2A 1.400(5)
O4 C7 1.366(6)
O4 N4 1.399(5)
O4A C7A 1.350(5)
O4A N4A 1.420(5)
N1 C1 1.389(6)
N1 H1N 0.9100
N1A C1A 1.375(6)
N1A H1NA 0.9099
N2 C1 1.316(6)
N2A C1A 1.315(6)
N3 C5 1.372(6)
N3 H3N 0.9099
N3A C5A 1.379(6)
N3A H3NA 0.9100
N4 C5 1.310(6)
N4A C5A 1.321(6)
C1 C2 1.405(7)
C1A C2A 1.420(6)
C2 C3 1.352(7)
C2 H2A 0.9500
C2A C3A 1.349(7)
C2A H2AA 0.9500
C3 C4 1.474(7)
C3A C4A 1.477(7)
C4 H4A 0.9800
C4 H4B 0.9800
C4 H4C 0.9800
C4A H4AA 0.9800
C4A H4AB 0.9800
C4A H4AC 0.9800
C5 C6 1.424(6)
C5A C6A 1.413(6)
C6 C7 1.339(7)
C6 H6A 0.9500
C6A C7A 1.344(7)
C6A H6AA 0.9500
C7 C8 1.485(6)
C7A C8A 1.480(7)
C8 H8A 0.9800
C8 H8B 0.9800
C8 H8C 0.9800
C8A H8AA 0.9800
C8A H8AB 0.9800
C8A H8AC 0.9800
C9 C14 1.373(7)
C9 C10 1.376(6)
C9A C10A 1.381(7)
C9A C14A 1.387(7)
C10 C11 1.375(7)
C10 H10A 0.9500
C10A C11A 1.386(7)
C10A H10B 0.9500
C11 C12 1.374(8)
C11 H11A 0.9500
C11A C12A 1.387(7)
C11A H11B 0.9500
C12 C13 1.383(8)
C12 H12A 0.9500
C12A C13A 1.384(7)
C12A H12B 0.9500
C13 C14 1.385(7)
C13 H13A 0.9500
C13A C14A 1.374(7)
C13A H13B 0.9500
C14 H14A 0.9500
C14A H14B 0.9500

loop_
_geom_hbond_atom_site_label_D
_geom_hbond_atom_site_label_H
_geom_hbond_atom_site_label_A
_geom_hbond_site_symmetry_A
_geom_hbond_distance_DH
_geom_hbond_distance_HA
_geom_hbond_distance_DA
_geom_hbond_angle_DHA
N1A H1NA O1 1_545 0.91 2.16 3.054(5) 166
N1 H1N N2A 1_565 0.91 1.94 2.842(6) 170
N3A H3NA N4 1_555 0.91 1.91 2.824(6) 177
N3 H3N O1A 1_555 0.91 2.08 2.974(5) 168

loop_
_geom_torsion_atom_site_label_1
_geom_torsion_atom_site_label_2
_geom_torsion_atom_site_label_3
_geom_torsion_atom_site_label_4
_geom_torsion
O1 P1 O2 C9 -58.7(4)
N1 P1 O2 C9 -178.6(4)
N3 P1 O2 C9 66.7(4)
O1A P2 O2A C9A 60.7(4)
N3A P2 O2A C9A -179.5(3)
N1A P2 O2A C9A -64.7(4)
O1 P1 N1 C1 176.5(4)
O2 P1 N1 C1 -58.2(5)
N3 P1 N1 C1 49.1(5)
O1A P2 N1A C1A 49.7(4)
O2A P2 N1A C1A 175.5(4)
N3A P2 N1A C1A -74.0(4)
C3 O3 N2 C1 0.0(5)
C3A O3A N2A C1A 0.1(5)
O1 P1 N3 C5 -48.8(4)
O2 P1 N3 C5 -175.7(4)
N1 P1 N3 C5 75.3(4)
O1A P2 N3A C5A -168.7(4)
O2A P2 N3A C5A 66.8(5)
N1A P2 N3A C5A -41.3(5)
C7 O4 N4 C5 -0.8(5)
C7A O4A N4A C5A 0.2(5)
O3 N2 C1 N1 179.6(4)
O3 N2 C1 C2 0.5(5)
P1 N1 C1 N2 -1.5(7)
P1 N1 C1 C2 177.5(4)
O3A N2A C1A N1A 177.8(4)
O3A N2A C1A C2A -1.1(5)
P2 N1A C1A N2A 157.4(3)
P2 N1A C1A C2A -23.9(7)
N2 C1 C2 C3 -0.7(6)
N1 C1 C2 C3 -179.9(5)
N2A C1A C2A C3A 1.7(5)
N1A C1A C2A C3A -177.0(4)
N2 O3 C3 C2 -0.5(5)
N2 O3 C3 C4 -179.4(4)
C1 C2 C3 O3 0.7(6)
C1 C2 C3 C4 179.4(6)
C1A C2A C3A O3A -1.6(5)
C1A C2A C3A C4A 177.4(5)
N2A O3A C3A C2A 1.1(5)
N2A O3A C3A C4A -178.2(4)
O4 N4 C5 N3 -179.6(4)
O4 N4 C5 C6 0.7(5)
P1 N3 C5 N4 -169.3(3)
P1 N3 C5 C6 10.2(7)
O4A N4A C5A N3A 177.8(4)
O4A N4A C5A C6A -0.1(5)
P2 N3A C5A N4A 3.5(7)
P2 N3A C5A C6A -178.8(4)
N4 C5 C6 C7 -0.4(6)
N3 C5 C6 C7 -180.0(5)
N4A C5A C6A C7A 0.0(6)
N3A C5A C6A C7A -178.0(4)
C5 C6 C7 O4 -0.1(5)
C5 C6 C7 C8 179.5(6)
N4 O4 C7 C6 0.6(5)
N4 O4 C7 C8 -179.2(4)
C5A C6A C7A O4A 0.2(5)
C5A C6A C7A C8A -179.8(5)
N4A O4A C7A C6A -0.2(5)
N4A O4A C7A C8A 179.7(4)
P1 O2 C9 C14 6.2(7)
P1 O2 C9 C10 -174.5(3)
P2 O2A C9A C10A -63.1(6)
P2 O2A C9A C14A 119.0(4)
C14 C9 C10 C11 0.0(8)
O2 C9 C10 C11 -179.3(5)
C14A C9A C10A C11A -0.1(8)
O2A C9A C10A C11A -177.8(4)
C9 C10 C11 C12 -0.5(8)
C9A C10A C11A C12A 0.2(8)
C10 C11 C12 C13 0.0(9)
C10A C11A C12A C13A -0.5(8)
C11 C12 C13 C14 1.0(9)
C11A C12A C13A C14A 0.8(8)
C10 C9 C14 C13 1.0(8)
O2 C9 C14 C13 -179.8(5)
C12 C13 C14 C9 -1.5(8)
C12A C13A C14A C9A -0.7(8)
C10A C9A C14A C13A 0.3(8)
O2A C9A C14A C13A 178.1(4)
